data_7155543
loop_
_publ_author_name
'Majee, Debashis'
'Biswas, Soumen'
'Mobin, Shaikh M.'
'Samanta, Sampak'

_publ_section_title
;
 Domino reaction of cyclic sulfamidate imines with Morita-Baylis-Hillman
 acetates promoted by DABCO: a metal-free approach to functionalized
 nicotinic acid derivatives.
;
_journal_issue 15
_journal_name_full 'Organic &amp; biomolecular chemistry'
_journal_page_first 3286
_journal_page_last 3297
_journal_paper_doi 10.1039/c7ob00240h
_journal_volume 15
_journal_year 2017
_chemical_formula_sum 'C20 H16 N2 O4'
_chemical_formula_weight 348.35
_space_group_crystal_system triclinic
_space_group_IT_number 2
_space_group_name_Hall '-P 1'
_space_group_name_H-M_alt 'P -1'
_symmetry_space_group_name_Hall '-P 1'
_symmetry_space_group_name_H-M 'P -1'
_atom_sites_solution_hydrogens geom
_audit_creation_method SHELXL-2014/7
_audit_update_record
;
2016-12-10 deposited with the CCDC.
2017-03-21 downloaded from the CCDC.
;
_cell_angle_alpha 105.058(4)
_cell_angle_beta 98.466(3)
_cell_angle_gamma 99.563(3)
_cell_formula_units_Z 2
_cell_length_a 8.1889(3)
_cell_length_b 10.3419(5)
_cell_length_c 10.9166(4)
_cell_measurement_reflns_used 3075
_cell_measurement_temperature 293(2)
_cell_measurement_theta_max 31.4070
_cell_measurement_theta_min 3.5320
_cell_volume 862.59(7)
_computing_cell_refinement 'CrysAlis RED, Oxford Diffraction Ltd.,'
_computing_data_collection 'CrysAlis CCD, Oxford Diffraction Ltd.,'
_computing_data_reduction 'CrysAlis RED, Oxford Diffraction Ltd.,'
_computing_molecular_graphics Ortep3
_computing_publication_material Shelx97
_computing_structure_refinement 'SHELXL-2014/7 (Sheldrick, 2014)'
_computing_structure_solution 'SHELXS-97 (Sheldrick, 1997)'
_diffrn_ambient_temperature 293(2)
_diffrn_detector_area_resol_mean 15.9948
_diffrn_measured_fraction_theta_full 0.998
_diffrn_measured_fraction_theta_max 0.908
_diffrn_measurement_device_type 'OXFORD DIFFRACTION SUPER NOVA'
_diffrn_measurement_method \w/q-scan
_diffrn_radiation_monochromator graphite
_diffrn_radiation_source 'Micro-Focus (Mo) X-ray Source'
_diffrn_radiation_type MoK\a
_diffrn_radiation_wavelength 0.71073
_diffrn_reflns_av_R_equivalents 0.0262
_diffrn_reflns_av_unetI/netI 0.0433
_diffrn_reflns_Laue_measured_fraction_full 0.998
_diffrn_reflns_Laue_measured_fraction_max 0.908
_diffrn_reflns_limit_h_max 12
_diffrn_reflns_limit_h_min -12
_diffrn_reflns_limit_k_max 15
_diffrn_reflns_limit_k_min -15
_diffrn_reflns_limit_l_max 16
_diffrn_reflns_limit_l_min -15
_diffrn_reflns_number 10763
_diffrn_reflns_point_group_measured_fraction_full 0.998
_diffrn_reflns_point_group_measured_fraction_max 0.908
_diffrn_reflns_theta_full 25.242
_diffrn_reflns_theta_max 32.231
_diffrn_reflns_theta_min 2.947
_exptl_absorpt_coefficient_mu 0.095
_exptl_absorpt_correction_T_max 1.00000
_exptl_absorpt_correction_T_min 0.77304
_exptl_absorpt_correction_type multi-scan
_exptl_absorpt_process_details
;
CrysAlisPro, Agilent Technologies,
Version 1.171.37.35 (release 13-08-2014 CrysAlis171 .NET)
(compiled Aug 13 2014,18:06:01)
Empirical absorption correction using spherical harmonics,
 implemented in SCALE3 ABSPACK scaling algorithm.
;
_exptl_crystal_colour colorless
_exptl_crystal_density_diffrn 1.341
_exptl_crystal_density_method 'not measured'
_exptl_crystal_description block
_exptl_crystal_F_000 364
_exptl_crystal_size_max 0.230
_exptl_crystal_size_mid 0.180
_exptl_crystal_size_min 0.130
_refine_diff_density_max 0.260
_refine_diff_density_min -0.234
_refine_diff_density_rms 0.044
_refine_ls_extinction_method none
_refine_ls_goodness_of_fit_ref 1.070
_refine_ls_hydrogen_treatment constr
_refine_ls_matrix_type full
_refine_ls_number_parameters 236
_refine_ls_number_reflns 5548
_refine_ls_number_restraints 0
_refine_ls_restrained_S_all 1.070
_refine_ls_R_factor_all 0.0967
_refine_ls_R_factor_gt 0.0624
_refine_ls_shift/su_max 0.000
_refine_ls_shift/su_mean 0.000
_refine_ls_structure_factor_coef Fsqd
_refine_ls_weighting_details 'w=1/[\s^2^(Fo^2^)+(0.0609P)^2^+0.2823P] where P=(Fo^2^+2Fc^2^)/3'
_refine_ls_weighting_scheme calc
_refine_ls_wR_factor_gt 0.1619
_refine_ls_wR_factor_ref 0.1867
_reflns_Friedel_coverage 0.000
_reflns_number_gt 3537
_reflns_number_total 5548
_reflns_threshold_expression 'I > 2\s(I)'
_cod_data_source_file c7ob00240h2.cif
_cod_data_source_block shelx
_cod_depositor_comments 'Adding full bibliography for 7155543.cif.'
_cod_original_cell_volume 862.59(6)
_cod_database_code 7155543
_shelx_shelxl_version_number 2014/7
_shelx_space_group_comment
;
The symmetry employed for this shelxl refinement is uniquely defined
by the following loop, which should always be used as a source of
symmetry information in preference to the above space-group names.
They are only intended as comments.
;
_shelx_estimated_absorpt_t_min 0.979
_shelx_estimated_absorpt_t_max 0.988

loop_
_space_group_symop_operation_xyz
'x, y, z'
'-x, -y, -z'

loop_
_atom_site_label
_atom_site_type_symbol
_atom_site_fract_x
_atom_site_fract_y
_atom_site_fract_z
_atom_site_U_iso_or_equiv
_atom_site_adp_type
_atom_site_occupancy
_atom_site_site_symmetry_order
_atom_site_calc_flag
_atom_site_refinement_flags_posn
_atom_site_refinement_flags_adp
O1 O -0.0808(2) 0.13933(15) 0.54677(14) 0.0621(4) Uani 1 1 d . .
O2 O -0.09407(17) 0.17437(13) 0.35230(12) 0.0489(3) Uani 1 1 d . .
O3 O -0.4200(2) 0.3503(4) 0.8023(2) 0.1512(14) Uani 1 1 d . .
O4 O -0.3824(2) 0.2876(2) 0.97225(17) 0.0853(6) Uani 1 1 d . .
N1 N 0.27395(18) 0.51658(15) 0.47313(14) 0.0407(3) Uani 1 1 d . .
N2 N -0.3306(2) 0.3210(2) 0.88384(18) 0.0667(6) Uani 1 1 d . .
C1 C 0.3341(2) 0.57979(17) 0.59962(16) 0.0350(3) Uani 1 1 d . .
C2 C 0.2695(2) 0.53046(18) 0.69452(16) 0.0381(4) Uani 1 1 d . .
H2 H 0.3124 0.5771 0.7815 0.046 Uiso 1 1 calc R U
C3 C 0.14224(19) 0.41283(17) 0.66104(16) 0.0348(3) Uani 1 1 d . .
C4 C 0.0849(2) 0.34427(17) 0.52862(16) 0.0355(3) Uani 1 1 d . .
C5 C 0.1551(2) 0.40186(18) 0.44075(17) 0.0399(4) Uani 1 1 d . .
H5 H 0.1159 0.3568 0.3530 0.048 Uiso 1 1 calc R U
C6 C 0.4686(2) 0.70618(18) 0.63307(16) 0.0366(3) Uani 1 1 d . .
C7 C 0.5108(2) 0.7633(2) 0.53658(19) 0.0483(4) Uani 1 1 d . .
H7 H 0.4553 0.7209 0.4512 0.058 Uiso 1 1 calc R U
C8 C 0.6338(3) 0.8820(2) 0.5655(2) 0.0552(5) Uani 1 1 d . .
H8 H 0.6592 0.9190 0.4998 0.066 Uiso 1 1 calc R U
C9 C 0.7189(3) 0.9454(2) 0.6911(2) 0.0577(5) Uani 1 1 d . .
H9 H 0.8017 1.0251 0.7108 0.069 Uiso 1 1 calc R U
C10 C 0.6799(3) 0.8896(3) 0.7870(2) 0.0664(7) Uani 1 1 d . .
H10 H 0.7373 0.9318 0.8719 0.080 Uiso 1 1 calc R U
C11 C 0.5563(3) 0.7713(2) 0.75899(19) 0.0543(5) Uani 1 1 d . .
H11 H 0.5317 0.7351 0.8254 0.065 Uiso 1 1 calc R U
C12 C 0.0738(2) 0.37130(17) 0.76781(16) 0.0359(3) Uani 1 1 d . .
C13 C 0.1815(2) 0.3502(2) 0.86757(19) 0.0474(4) Uani 1 1 d . .
H13 H 0.2958 0.3579 0.8653 0.057 Uiso 1 1 calc R U
C14 C 0.1221(3) 0.3177(2) 0.9709(2) 0.0541(5) Uani 1 1 d . .
H14 H 0.1966 0.3031 1.0364 0.065 Uiso 1 1 calc R U
C15 C -0.0465(3) 0.3068(2) 0.97717(18) 0.0488(5) Uani 1 1 d . .
H15 H -0.0877 0.2848 1.0458 0.059 Uiso 1 1 calc R U
C16 C -0.1511(2) 0.32969(19) 0.87796(17) 0.0426(4) Uani 1 1 d . .
C17 C -0.0961(2) 0.36190(19) 0.77347(16) 0.0399(4) Uani 1 1 d . .
H17 H -0.1711 0.3769 0.7085 0.048 Uiso 1 1 calc R U
C18 C -0.0387(2) 0.21015(18) 0.48054(17) 0.0398(4) Uani 1 1 d . .
C19 C -0.2064(3) 0.0407(2) 0.29442(19) 0.0506(5) Uani 1 1 d . .
H19A H -0.3119 0.0387 0.3250 0.061 Uiso 1 1 calc R U
H19B H -0.1544 -0.0300 0.3168 0.061 Uiso 1 1 calc R U
C20 C -0.2376(3) 0.0178(3) 0.1508(2) 0.0668(6) Uani 1 1 d . .
H20A H -0.2885 0.0887 0.1302 0.100 Uiso 1 1 calc R U
H20B H -0.3120 -0.0697 0.1083 0.100 Uiso 1 1 calc R U
H20C H -0.1322 0.0198 0.1220 0.100 Uiso 1 1 calc R U

loop_
_atom_site_aniso_label
_atom_site_aniso_U_11
_atom_site_aniso_U_22
_atom_site_aniso_U_33
_atom_site_aniso_U_23
_atom_site_aniso_U_13
_atom_site_aniso_U_12
O1 0.0830(11) 0.0484(8) 0.0479(8) 0.0152(6) 0.0185(7) -0.0119(7)
O2 0.0536(8) 0.0438(7) 0.0424(7) 0.0108(6) 0.0068(6) -0.0035(6)
O3 0.0509(11) 0.352(4) 0.1059(17) 0.133(2) 0.0402(11) 0.0684(18)
O4 0.0599(10) 0.1363(18) 0.0596(10) 0.0342(11) 0.0317(8) -0.0057(10)
N1 0.0407(8) 0.0447(8) 0.0376(7) 0.0142(6) 0.0126(6) 0.0037(6)
N2 0.0418(9) 0.1110(17) 0.0461(10) 0.0227(10) 0.0200(8) 0.0036(10)
C1 0.0311(8) 0.0389(8) 0.0378(8) 0.0141(7) 0.0111(6) 0.0068(6)
C2 0.0362(8) 0.0432(9) 0.0345(8) 0.0119(7) 0.0106(6) 0.0034(7)
C3 0.0319(8) 0.0384(8) 0.0379(8) 0.0140(7) 0.0133(6) 0.0076(6)
C4 0.0327(8) 0.0370(8) 0.0381(8) 0.0107(7) 0.0120(6) 0.0070(6)
C5 0.0412(9) 0.0435(9) 0.0350(8) 0.0113(7) 0.0119(7) 0.0048(7)
C6 0.0322(8) 0.0402(9) 0.0400(8) 0.0148(7) 0.0116(6) 0.0060(6)
C7 0.0482(10) 0.0529(11) 0.0426(9) 0.0201(8) 0.0094(8) -0.0027(8)
C8 0.0553(12) 0.0562(12) 0.0588(12) 0.0297(10) 0.0169(9) -0.0009(9)
C9 0.0535(12) 0.0489(11) 0.0632(13) 0.0143(10) 0.0152(10) -0.0089(9)
C10 0.0671(14) 0.0680(15) 0.0469(11) 0.0112(10) 0.0066(10) -0.0197(11)
C11 0.0536(11) 0.0626(13) 0.0399(10) 0.0183(9) 0.0074(8) -0.0102(9)
C12 0.0358(8) 0.0375(8) 0.0359(8) 0.0116(6) 0.0132(6) 0.0050(6)
C13 0.0387(9) 0.0607(12) 0.0505(11) 0.0246(9) 0.0141(8) 0.0138(8)
C14 0.0546(12) 0.0700(14) 0.0483(11) 0.0316(10) 0.0119(9) 0.0186(10)
C15 0.0545(11) 0.0560(12) 0.0406(9) 0.0218(8) 0.0175(8) 0.0051(9)
C16 0.0366(9) 0.0502(10) 0.0391(9) 0.0116(8) 0.0142(7) 0.0005(7)
C17 0.0353(8) 0.0512(10) 0.0343(8) 0.0148(7) 0.0107(6) 0.0055(7)
C18 0.0396(9) 0.0388(9) 0.0411(9) 0.0106(7) 0.0127(7) 0.0065(7)
C19 0.0553(11) 0.0408(10) 0.0487(10) 0.0088(8) 0.0082(9) -0.0003(8)
C20 0.0763(16) 0.0623(14) 0.0483(12) 0.0060(10) 0.0064(11) -0.0007(12)

loop_
_atom_type_symbol
_atom_type_description
_atom_type_scat_dispersion_real
_atom_type_scat_dispersion_imag
_atom_type_scat_source
C C 0.0033 0.0016 'International Tables Vol C Tables 4.2.6.8 and 6.1.1.4'
H H 0.0000 0.0000 'International Tables Vol C Tables 4.2.6.8 and 6.1.1.4'
N N 0.0061 0.0033 'International Tables Vol C Tables 4.2.6.8 and 6.1.1.4'
O O 0.0106 0.0060 'International Tables Vol C Tables 4.2.6.8 and 6.1.1.4'

loop_
_geom_angle_atom_site_label_1
_geom_angle_atom_site_label_2
_geom_angle_atom_site_label_3
_geom_angle
C18 O2 C19 116.18(14)
C5 N1 C1 117.68(14)
O3 N2 O4 122.41(19)
O3 N2 C16 118.51(17)
O4 N2 C16 119.06(19)
N1 C1 C2 121.28(15)
N1 C1 C6 116.60(14)
C2 C1 C6 122.10(15)
C3 C2 C1 121.15(16)
C3 C2 H2 119.4
C1 C2 H2 119.4
C2 C3 C4 117.17(14)
C2 C3 C12 117.81(14)
C4 C3 C12 125.00(14)
C5 C4 C3 117.72(15)
C5 C4 C18 119.79(15)
C3 C4 C18 122.39(14)
N1 C5 C4 124.92(16)
N1 C5 H5 117.5
C4 C5 H5 117.5
C11 C6 C7 117.59(16)
C11 C6 C1 122.29(15)
C7 C6 C1 120.12(16)
C8 C7 C6 121.20(18)
C8 C7 H7 119.4
C6 C7 H7 119.4
C9 C8 C7 120.31(18)
C9 C8 H8 119.8
C7 C8 H8 119.8
C10 C9 C8 119.15(19)
C10 C9 H9 120.4
C8 C9 H9 120.4
C9 C10 C11 120.9(2)
C9 C10 H10 119.5
C11 C10 H10 119.5
C10 C11 C6 120.80(17)
C10 C11 H11 119.6
C6 C11 H11 119.6
C13 C12 C17 118.88(15)
C13 C12 C3 120.10(15)
C17 C12 C3 120.89(15)
C12 C13 C14 121.15(17)
C12 C13 H13 119.4
C14 C13 H13 119.4
C15 C14 C13 120.60(18)
C15 C14 H14 119.7
C13 C14 H14 119.7
C16 C15 C14 117.39(16)
C16 C15 H15 121.3
C14 C15 H15 121.3
C15 C16 C17 123.49(16)
C15 C16 N2 118.30(16)
C17 C16 N2 118.20(16)
C16 C17 C12 118.48(16)
C16 C17 H17 120.8
C12 C17 H17 120.8
O1 C18 O2 123.22(17)
O1 C18 C4 124.90(17)
O2 C18 C4 111.83(14)
O2 C19 C20 106.53(16)
O2 C19 H19A 110.4
C20 C19 H19A 110.4
O2 C19 H19B 110.4
C20 C19 H19B 110.4
H19A C19 H19B 108.6
C19 C20 H20A 109.5
C19 C20 H20B 109.5
H20A C20 H20B 109.5
C19 C20 H20C 109.5
H20A C20 H20C 109.5
H20B C20 H20C 109.5

loop_
_geom_bond_atom_site_label_1
_geom_bond_atom_site_label_2
_geom_bond_distance
O1 C18 1.201(2)
O2 C18 1.338(2)
O2 C19 1.452(2)
O3 N2 1.201(3)
O4 N2 1.214(2)
N1 C5 1.333(2)
N1 C1 1.342(2)
N2 C16 1.470(2)
C1 C2 1.400(2)
C1 C6 1.487(2)
C2 C3 1.391(2)
C2 H2 0.9300
C3 C4 1.403(2)
C3 C12 1.493(2)
C4 C5 1.397(2)
C4 C18 1.491(2)
C5 H5 0.9300
C6 C11 1.388(3)
C6 C7 1.393(2)
C7 C8 1.384(3)
C7 H7 0.9300
C8 C9 1.377(3)
C8 H8 0.9300
C9 C10 1.371(3)
C9 H9 0.9300
C10 C11 1.385(3)
C10 H10 0.9300
C11 H11 0.9300
C12 C13 1.385(2)
C12 C17 1.390(2)
C13 C14 1.388(3)
C13 H13 0.9300
C14 C15 1.379(3)
C14 H14 0.9300
C15 C16 1.375(3)
C15 H15 0.9300
C16 C17 1.383(2)
C17 H17 0.9300
C19 C20 1.499(3)
C19 H19A 0.9700
C19 H19B 0.9700
C20 H20A 0.9600
C20 H20B 0.9600
C20 H20C 0.9600

loop_
_geom_torsion_atom_site_label_1
_geom_torsion_atom_site_label_2
_geom_torsion_atom_site_label_3
_geom_torsion_atom_site_label_4
_geom_torsion
C5 N1 C1 C2 -2.6(2)
C5 N1 C1 C6 179.01(15)
N1 C1 C2 C3 1.0(3)
C6 C1 C2 C3 179.26(15)
C1 C2 C3 C4 1.6(2)
C1 C2 C3 C12 -176.73(15)
C2 C3 C4 C5 -2.4(2)
C12 C3 C4 C5 175.83(16)
C2 C3 C4 C18 173.99(15)
C12 C3 C4 C18 -7.8(3)
C1 N1 C5 C4 1.8(3)
C3 C4 C5 N1 0.7(3)
C18 C4 C5 N1 -175.70(16)
N1 C1 C6 C11 -171.62(18)
C2 C1 C6 C11 10.0(3)
N1 C1 C6 C7 8.3(2)
C2 C1 C6 C7 -170.11(17)
C11 C6 C7 C8 -1.1(3)
C1 C6 C7 C8 179.06(18)
C6 C7 C8 C9 0.8(3)
C7 C8 C9 C10 -0.1(4)
C8 C9 C10 C11 -0.3(4)
C9 C10 C11 C6 0.0(4)
C7 C6 C11 C10 0.7(3)
C1 C6 C11 C10 -179.5(2)
C2 C3 C12 C13 -56.0(2)
C4 C3 C12 C13 125.81(19)
C2 C3 C12 C17 119.78(18)
C4 C3 C12 C17 -58.4(2)
C17 C12 C13 C14 1.1(3)
C3 C12 C13 C14 177.01(19)
C12 C13 C14 C15 -0.6(3)
C13 C14 C15 C16 -0.2(3)
C14 C15 C16 C17 0.4(3)
C14 C15 C16 N2 -179.0(2)
O3 N2 C16 C15 174.8(3)
O4 N2 C16 C15 -3.5(3)
O3 N2 C16 C17 -4.6(4)
O4 N2 C16 C17 177.2(2)
C15 C16 C17 C12 0.2(3)
N2 C16 C17 C12 179.54(18)
C13 C12 C17 C16 -1.0(3)
C3 C12 C17 C16 -176.80(16)
C19 O2 C18 O1 -1.9(3)
C19 O2 C18 C4 175.94(15)
C5 C4 C18 O1 164.65(19)
C3 C4 C18 O1 -11.6(3)
C5 C4 C18 O2 -13.1(2)
C3 C4 C18 O2 170.61(15)
C18 O2 C19 C20 -174.62(17)
